data_4302889
loop_
_publ_author_name
'Sukanta Mandal'
'V. Balamurugan'
'Francesc Lloret'
'Rabindranath Mukherjee'

_publ_contact_author
; Rabindranath Mukherjee
  Department of Chemistry
  Indian Institute of Technology
  Kanpur 208016
  INDIA
;
_publ_contact_author_email rnm@iitk.ac.in
_publ_contact_author_fax '+91 (512) 2597436'
_publ_contact_author_phone '+91 (512) 2597437'
_publ_section_title
;
Syntheses, X-ray Structures, and Physicochemical Properties of
Phenoxo-Bridged Dinuclear Nickel(II) Complexes: Kinetics of
Transesterification of 2-Hydroxypropyl-p-nitrophenylphosphate
;
_journal_name_full 'Inorganic Chemistry'
_journal_page_first 7544
_journal_page_last 7556
_journal_paper_doi 10.1021/ic8018937
_journal_volume 48
_journal_year 2009
_chemical_formula_moiety 'C30 H45 F6 N4 Ni2 O11 P'
_chemical_formula_sum 'C30 H45 F6 N4 Ni2 O11 P'
_chemical_formula_weight 900.09
_chemical_name_systematic
;
 ?
;
_space_group_IT_number 14
_symmetry_cell_setting monoclinic
_symmetry_space_group_name_Hall '-P 2yn'
_symmetry_space_group_name_H-M 'P 1 21/n 1'
_atom_sites_solution_hydrogens geom
_atom_sites_solution_primary direct
_atom_sites_solution_secondary difmap
_audit_creation_method SHELXL-97
_cell_angle_alpha 90.000(5)
_cell_angle_beta 95.938(5)
_cell_angle_gamma 90.000(5)
_cell_formula_units_Z 4
_cell_length_a 12.823(5)
_cell_length_b 22.853(5)
_cell_length_c 13.453(5)
_cell_measurement_temperature 100(2)
_cell_measurement_theta_max 28.31
_cell_measurement_theta_min 2.09
_cell_volume 3921(2)
_computing_cell_refinement 'Bruker SMART'
_computing_data_collection 'Bruker SMART APEX'
_computing_data_reduction 'Bruker SAINT PLUS'
_computing_molecular_graphics 'Ortep-3 for Windows (Farrugia, 1997)'
_computing_publication_material 'WinGX publication routines (Farrugia, 1999)'
_computing_structure_refinement 'SHELXL-97 (Sheldrick, 1997)'
_computing_structure_solution 'SIR97(Altomare, et. al. 1999)'
_diffrn_ambient_temperature 100(2)
_diffrn_measured_fraction_theta_full 0.993
_diffrn_measured_fraction_theta_max 0.993
_diffrn_measurement_device_type 'CCD area detector'
_diffrn_measurement_method 'phi and omega scans'
_diffrn_radiation_monochromator graphite
_diffrn_radiation_source 'fine-focus sealed tube'
_diffrn_radiation_type MoK\a
_diffrn_radiation_wavelength 0.71073
_diffrn_reflns_av_R_equivalents 0.0524
_diffrn_reflns_av_sigmaI/netI 0.0702
_diffrn_reflns_limit_h_max 16
_diffrn_reflns_limit_h_min -17
_diffrn_reflns_limit_k_max 30
_diffrn_reflns_limit_k_min -18
_diffrn_reflns_limit_l_max 16
_diffrn_reflns_limit_l_min -17
_diffrn_reflns_number 25948
_diffrn_reflns_theta_full 28.31
_diffrn_reflns_theta_max 28.31
_diffrn_reflns_theta_min 2.09
_exptl_absorpt_coefficient_mu 1.088
_exptl_absorpt_correction_T_max 0.8117
_exptl_absorpt_correction_T_min 0.8117
_exptl_absorpt_correction_type empirical
_exptl_absorpt_process_details SADABS
_exptl_crystal_colour green
_exptl_crystal_density_diffrn 1.525
_exptl_crystal_density_method 'not measured'
_exptl_crystal_description cube
_exptl_crystal_F_000 1864
_exptl_crystal_size_max 0.20
_exptl_crystal_size_mid 0.20
_exptl_crystal_size_min 0.20
_refine_diff_density_max 0.961
_refine_diff_density_min -1.001
_refine_diff_density_rms 0.164
_refine_ls_extinction_method none
_refine_ls_goodness_of_fit_ref 1.135
_refine_ls_hydrogen_treatment mixed
_refine_ls_matrix_type full
_refine_ls_number_parameters 514
_refine_ls_number_reflns 9684
_refine_ls_number_restraints 0
_refine_ls_restrained_S_all 1.135
_refine_ls_R_factor_all 0.0976
_refine_ls_R_factor_gt 0.0622
_refine_ls_shift/su_max 0.001
_refine_ls_shift/su_mean 0.000
_refine_ls_structure_factor_coef Fsqd
_refine_ls_weighting_details 'calc w=1/[\s^2^(Fo^2^)+(0.0664P)^2^+14.5936P] where P=(Fo^2^+2Fc^2^)/3'
_refine_ls_weighting_scheme calc
_refine_ls_wR_factor_gt 0.1404
_refine_ls_wR_factor_ref 0.1916
_reflns_number_gt 6919
_reflns_number_total 9684
_reflns_threshold_expression >2sigma(I)
_cod_data_source_file ic8018937_si_004_2.cif
_cod_data_source_block 5junam
_cod_depositor_comments
;
The following automatic conversions were performed:
'_symmetry_cell_setting' value 'Monoclinic' changed to 'monoclinic'
according to '/home/saulius/struct/CIF-dictionaries/cif_core.dic'
dictionary named 'cif_core.dic' version 2.4.1 from
2010-06-29.

'_exptl_absorpt_correction_type' value 'Empirical' changed to
'empirical' according to
'/home/saulius/struct/CIF-dictionaries/cif_core.dic' dictionary named
'cif_core.dic' version 2.4.1 from 2010-06-29.

Automatic conversion script
Id: cif_fix_enum 1527 2010-12-29 10:47:43Z saulius 
;
_cod_database_code 4302889

loop_
_symmetry_equiv_pos_as_xyz
'x, y, z'
'-x+1/2, y+1/2, -z+1/2'
'-x, -y, -z'
'x-1/2, -y-1/2, z-1/2'

loop_
_atom_site_label
_atom_site_type_symbol
_atom_site_fract_x
_atom_site_fract_y
_atom_site_fract_z
_atom_site_U_iso_or_equiv
_atom_site_adp_type
_atom_site_occupancy
_atom_site_symmetry_multiplicity
_atom_site_calc_flag
_atom_site_refinement_flags
_atom_site_disorder_assembly
_atom_site_disorder_group
Ni1 Ni 0.76619(4) 0.10748(3) 0.87634(4) 0.01537(15) Uani 1 1 d . . .
Ni2 Ni 0.81211(4) 0.11154(2) 0.61357(4) 0.01429(15) Uani 1 1 d . . .
P1 P 1.27742(10) 0.16019(6) 0.74685(10) 0.0215(3) Uani 1 1 d . . .
F1 F 1.2607(2) 0.16894(15) 0.6284(2) 0.0333(7) Uani 1 1 d . . .
F2 F 1.1947(3) 0.10808(16) 0.7392(3) 0.0470(9) Uani 1 1 d . . .
F3 F 1.2948(2) 0.15191(16) 0.8658(2) 0.0359(8) Uani 1 1 d . . .
F4 F 1.3601(2) 0.21295(14) 0.7562(2) 0.0309(7) Uani 1 1 d . . .
F5 F 1.1848(2) 0.20588(14) 0.7591(2) 0.0291(7) Uani 1 1 d . . .
F6 F 1.3707(3) 0.11510(15) 0.7346(2) 0.0369(8) Uani 1 1 d . . .
O1 O 0.7823(2) 0.14978(14) 0.7452(2) 0.0139(6) Uani 1 1 d . . .
O2 O 0.7749(3) 0.04258(15) 0.9910(3) 0.0249(8) Uani 1 1 d . . .
O3 O 0.8719(3) 0.03532(14) 0.8677(2) 0.0200(7) Uani 1 1 d . . .
O4 O 0.6549(3) 0.05521(17) 0.7940(3) 0.0228(8) Uani 1 1 d . . .
O5 O 0.7359(3) 0.02774(15) 0.6193(2) 0.0223(7) Uani 1 1 d . . .
O6 O 0.8313(3) 0.05028(15) 0.4991(2) 0.0214(7) Uani 1 1 d . . .
O7 O 0.9411(3) 0.07293(16) 0.6936(3) 0.0210(7) Uani 1 1 d . . .
O1W O 0.6492(5) -0.0182(3) 1.1018(6) 0.099(3) Uani 1 1 d . . .
O2WA O 0.9819(11) 0.4724(5) 0.6653(15) 0.101(5) Uani 0.55 1 d P A 1
O2WB O 0.9206(12) 0.4623(6) 0.6074(8) 0.062(4) Uani 0.45 1 d P B 2
O3W O 1.0587(15) 0.4602(8) 0.780(2) 0.387(15) Uani 1 1 d . . .
O1S O 1.0365(3) -0.02695(17) 0.6420(3) 0.0320(9) Uani 1 1 d . . .
H1S H 1.0737 -0.0348 0.5959 0.048 Uiso 1 1 calc R . .
N1 N 0.8879(3) 0.15277(16) 0.9530(3) 0.0173(8) Uani 1 1 d . . .
N2 N 0.6529(3) 0.16342(18) 0.9242(3) 0.0197(8) Uani 1 1 d . . .
N3 N 0.6757(3) 0.14219(16) 0.5366(3) 0.0157(8) Uani 1 1 d . . .
N4 N 0.9027(3) 0.18002(17) 0.5657(3) 0.0180(8) Uani 1 1 d . . .
C1 C 0.9801(3) 0.1565(2) 0.9136(3) 0.0159(9) Uani 1 1 d . . .
H1 H 0.9849 0.1405 0.8490 0.019 Uiso 1 1 calc R . .
C2 C 1.0679(4) 0.1826(2) 0.9632(4) 0.0208(10) Uani 1 1 d . . .
H2 H 1.1316 0.1852 0.9330 0.025 Uiso 1 1 calc R . .
C3 C 1.0608(4) 0.2047(2) 1.0573(4) 0.0209(10) Uani 1 1 d . . .
H3 H 1.1203 0.2222 1.0935 0.025 Uiso 1 1 calc R . .
C4 C 0.9678(4) 0.2015(2) 1.0988(3) 0.0219(10) Uani 1 1 d . . .
H4 H 0.9623 0.2168 1.1638 0.026 Uiso 1 1 calc R . .
C5 C 0.8813(4) 0.1756(2) 1.0448(3) 0.0182(9) Uani 1 1 d . . .
C6 C 0.7749(4) 0.1743(2) 1.0831(3) 0.0226(10) Uani 1 1 d . . .
H6A H 0.7781 0.1954 1.1476 0.027 Uiso 1 1 calc R . .
H6B H 0.7546 0.1333 1.0947 0.027 Uiso 1 1 calc R . .
C7 C 0.6919(4) 0.2031(2) 1.0078(3) 0.0202(10) Uani 1 1 d . . .
H7A H 0.6319 0.2157 1.0434 0.024 Uiso 1 1 calc R . .
H7B H 0.7225 0.2385 0.9798 0.024 Uiso 1 1 calc R . .
C8 C 0.5658(4) 0.1273(2) 0.9576(4) 0.0262(11) Uani 1 1 d . . .
H8A H 0.5924 0.1036 1.0154 0.039 Uiso 1 1 calc R . .
H8B H 0.5377 0.1016 0.9030 0.039 Uiso 1 1 calc R . .
H8C H 0.5100 0.1531 0.9763 0.039 Uiso 1 1 calc R . .
C9 C 0.6100(3) 0.1991(2) 0.8363(4) 0.0221(10) Uani 1 1 d . . .
H9A H 0.5546 0.2252 0.8571 0.027 Uiso 1 1 calc R . .
H9B H 0.5770 0.1725 0.7841 0.027 Uiso 1 1 calc R . .
C10 C 0.6912(4) 0.2358(2) 0.7918(3) 0.0184(9) Uani 1 1 d . . .
C11 C 0.6845(4) 0.2963(2) 0.7936(3) 0.0237(11) Uani 1 1 d . . .
H11 H 0.6312 0.3139 0.8276 0.028 Uiso 1 1 calc R . .
C12 C 0.7522(4) 0.3319(2) 0.7478(4) 0.0263(11) Uani 1 1 d . . .
C13 C 0.7429(6) 0.3981(2) 0.7485(4) 0.0391(14) Uani 1 1 d . . .
H13A H 0.7978 0.4152 0.7121 0.059 Uiso 1 1 calc R . .
H13B H 0.7509 0.4122 0.8177 0.059 Uiso 1 1 calc R . .
H13C H 0.6740 0.4096 0.7162 0.059 Uiso 1 1 calc R . .
C14 C 0.8306(4) 0.3049(2) 0.7004(3) 0.0221(10) Uani 1 1 d . . .
H14 H 0.8771 0.3285 0.6670 0.027 Uiso 1 1 calc R . .
C15 C 0.8432(4) 0.2447(2) 0.7005(3) 0.0187(9) Uani 1 1 d . . .
C16 C 0.7732(3) 0.20787(18) 0.7458(3) 0.0137(8) Uani 1 1 d . . .
C17 C 0.9343(3) 0.21806(18) 0.6535(3) 0.0165(9) Uani 1 1 d . . .
H17A H 0.9792 0.2500 0.6322 0.020 Uiso 1 1 calc R . .
H17B H 0.9769 0.1947 0.7046 0.020 Uiso 1 1 calc R . .
C18 C 0.9990(4) 0.1545(2) 0.5305(4) 0.0227(10) Uani 1 1 d . . .
H18A H 0.9797 0.1296 0.4723 0.034 Uiso 1 1 calc R . .
H18B H 1.0358 0.1310 0.5842 0.034 Uiso 1 1 calc R . .
H18C H 1.0450 0.1861 0.5120 0.034 Uiso 1 1 calc R . .
C19 C 0.8471(4) 0.2153(2) 0.4840(3) 0.0197(10) Uani 1 1 d . . .
H19A H 0.8996 0.2364 0.4486 0.024 Uiso 1 1 calc R . .
H19B H 0.8032 0.2449 0.5136 0.024 Uiso 1 1 calc R . .
C20 C 0.7777(4) 0.1793(2) 0.4082(3) 0.0202(10) Uani 1 1 d . . .
H20A H 0.7664 0.2012 0.3445 0.024 Uiso 1 1 calc R . .
H20B H 0.8137 0.1422 0.3951 0.024 Uiso 1 1 calc R . .
C21 C 0.6733(4) 0.1657(2) 0.4445(3) 0.0195(9) Uani 1 1 d . . .
C22 C 0.5797(4) 0.1791(2) 0.3892(4) 0.0241(10) Uani 1 1 d . . .
H22 H 0.5796 0.1948 0.3238 0.029 Uiso 1 1 calc R . .
C23 C 0.4857(4) 0.1698(2) 0.4293(4) 0.0262(11) Uani 1 1 d . . .
H23 H 0.4209 0.1795 0.3921 0.031 Uiso 1 1 calc R . .
C24 C 0.4876(4) 0.1462(2) 0.5248(4) 0.0241(10) Uani 1 1 d . . .
H24 H 0.4246 0.1393 0.5544 0.029 Uiso 1 1 calc R . .
C25 C 0.5840(3) 0.1330(2) 0.5748(4) 0.0167(9) Uani 1 1 d . . .
H25 H 0.5859 0.1165 0.6398 0.020 Uiso 1 1 calc R . .
C26 C 0.8420(4) 0.0146(2) 0.9462(4) 0.0247(11) Uani 1 1 d . . .
C27 C 0.8842(5) -0.0423(3) 0.9892(4) 0.0353(13) Uani 1 1 d . . .
H27A H 0.8518 -0.0511 1.0504 0.053 Uiso 1 1 calc R . .
H27B H 0.9604 -0.0393 1.0049 0.053 Uiso 1 1 calc R . .
H27C H 0.8680 -0.0737 0.9404 0.053 Uiso 1 1 calc R . .
C28 C 0.7749(4) 0.0135(2) 0.5397(4) 0.0231(10) Uani 1 1 d . . .
C29 C 0.7567(6) -0.0459(3) 0.4942(4) 0.0411(15) Uani 1 1 d . . .
H29A H 0.7927 -0.0487 0.4335 0.062 Uiso 1 1 calc R . .
H29B H 0.6813 -0.0520 0.4771 0.062 Uiso 1 1 calc R . .
H29C H 0.7841 -0.0758 0.5421 0.062 Uiso 1 1 calc R . .
C1S C 1.0874(7) -0.0467(4) 0.7340(5) 0.063(2) Uani 1 1 d . . .
H1S1 H 1.1571 -0.0288 0.7452 0.094 Uiso 1 1 calc R . .
H1S2 H 1.0944 -0.0893 0.7323 0.094 Uiso 1 1 calc R . .
H1S3 H 1.0459 -0.0355 0.7882 0.094 Uiso 1 1 calc R . .
H4SA H 0.683(5) 0.042(3) 0.749(5) 0.037(19) Uiso 1 1 d . . .
H4SB H 0.619(7) 0.032(4) 0.818(6) 0.07(3) Uiso 1 1 d . . .
H7SA H 0.929(5) 0.060(3) 0.739(5) 0.03(2) Uiso 1 1 d . . .
H7SB H 0.969(5) 0.044(3) 0.669(5) 0.05(2) Uiso 1 1 d . . .

loop_
_atom_site_aniso_label
_atom_site_aniso_U_11
_atom_site_aniso_U_22
_atom_site_aniso_U_33
_atom_site_aniso_U_23
_atom_site_aniso_U_13
_atom_site_aniso_U_12
Ni1 0.0156(3) 0.0159(3) 0.0149(3) 0.0015(2) 0.0029(2) 0.0009(2)
Ni2 0.0153(3) 0.0136(3) 0.0142(3) -0.0003(2) 0.0025(2) -0.0003(2)
P1 0.0181(6) 0.0247(7) 0.0221(6) -0.0027(5) 0.0037(5) -0.0009(5)
F1 0.0289(16) 0.046(2) 0.0247(16) -0.0057(14) 0.0018(13) 0.0061(14)
F2 0.043(2) 0.040(2) 0.059(2) -0.0048(17) 0.0077(18) -0.0183(17)
F3 0.0303(17) 0.052(2) 0.0261(16) 0.0060(15) 0.0068(13) 0.0055(15)
F4 0.0205(14) 0.0340(18) 0.0386(18) -0.0027(14) 0.0048(13) -0.0062(13)
F5 0.0222(14) 0.0389(18) 0.0260(15) -0.0018(13) 0.0015(12) 0.0095(13)
F6 0.0366(18) 0.040(2) 0.0344(18) -0.0009(15) 0.0067(14) 0.0166(15)
O1 0.0126(14) 0.0188(16) 0.0108(14) -0.0004(12) 0.0033(11) -0.0011(12)
O2 0.0279(18) 0.0250(19) 0.0224(18) 0.0082(15) 0.0052(15) -0.0042(15)
O3 0.0220(16) 0.0138(16) 0.0242(17) -0.0014(13) 0.0024(14) 0.0022(13)
O4 0.0204(17) 0.027(2) 0.0215(18) 0.0000(15) 0.0061(15) -0.0050(16)
O5 0.0237(17) 0.0219(18) 0.0214(17) -0.0009(14) 0.0030(14) -0.0050(14)
O6 0.0207(16) 0.0225(18) 0.0215(17) -0.0018(14) 0.0049(14) -0.0023(14)
O7 0.0243(18) 0.0188(18) 0.0198(19) -0.0016(15) 0.0019(15) 0.0048(15)
O1W 0.058(4) 0.111(5) 0.132(6) 0.085(5) 0.032(4) 0.014(4)
O2WA 0.082(9) 0.048(7) 0.189(17) 0.034(9) 0.086(10) 0.030(7)
O2WB 0.089(10) 0.074(9) 0.025(5) -0.011(5) 0.010(6) 0.054(8)
O3W 0.28(2) 0.221(17) 0.63(4) 0.26(2) -0.10(2) -0.066(15)
O1S 0.042(2) 0.028(2) 0.028(2) -0.0002(16) 0.0135(17) 0.0132(18)
N1 0.0211(19) 0.0139(19) 0.0174(19) 0.0075(15) 0.0040(15) 0.0003(15)
N2 0.0179(19) 0.027(2) 0.0150(19) -0.0027(16) 0.0051(15) 0.0018(17)
N3 0.0189(18) 0.0082(17) 0.0195(19) 0.0024(14) 0.0001(15) 0.0008(15)
N4 0.0150(18) 0.020(2) 0.020(2) -0.0024(16) 0.0070(15) -0.0027(16)
C1 0.015(2) 0.017(2) 0.016(2) 0.0023(17) 0.0010(17) 0.0016(17)
C2 0.018(2) 0.025(3) 0.019(2) 0.0054(19) 0.0019(18) 0.0032(19)
C3 0.025(2) 0.016(2) 0.022(2) 0.0014(18) -0.0009(19) 0.0008(19)
C4 0.028(3) 0.024(3) 0.014(2) -0.0006(18) 0.0022(19) 0.004(2)
C5 0.025(2) 0.019(2) 0.010(2) 0.0038(17) 0.0015(18) 0.0039(19)
C6 0.027(2) 0.026(3) 0.016(2) -0.0003(19) 0.0068(19) 0.002(2)
C7 0.021(2) 0.022(2) 0.019(2) 0.0002(19) 0.0079(19) 0.0028(19)
C8 0.019(2) 0.036(3) 0.025(3) 0.004(2) 0.010(2) 0.002(2)
C9 0.009(2) 0.031(3) 0.027(3) -0.004(2) 0.0038(18) 0.0106(19)
C10 0.017(2) 0.021(2) 0.016(2) -0.0055(18) -0.0052(17) 0.0077(18)
C11 0.030(3) 0.025(3) 0.015(2) -0.0001(19) -0.006(2) 0.014(2)
C12 0.038(3) 0.021(3) 0.018(2) -0.0039(19) -0.006(2) 0.002(2)
C13 0.070(4) 0.012(2) 0.033(3) -0.001(2) -0.002(3) 0.008(3)
C14 0.033(3) 0.020(2) 0.012(2) 0.0029(18) -0.0044(19) -0.006(2)
C15 0.024(2) 0.020(2) 0.011(2) -0.0012(17) -0.0042(18) -0.0018(19)
C16 0.021(2) 0.0054(18) 0.015(2) 0.0005(16) -0.0008(17) 0.0028(16)
C17 0.018(2) 0.0047(19) 0.027(2) -0.0003(17) 0.0014(18) -0.0053(16)
C18 0.018(2) 0.024(3) 0.028(3) -0.001(2) 0.008(2) -0.0040(19)
C19 0.022(2) 0.017(2) 0.021(2) 0.0027(18) 0.0036(19) -0.0035(19)
C20 0.025(2) 0.019(2) 0.017(2) 0.0029(18) 0.0036(19) 0.0014(19)
C21 0.024(2) 0.018(2) 0.016(2) -0.0035(18) -0.0002(18) -0.0001(19)
C22 0.027(3) 0.024(3) 0.020(2) -0.005(2) -0.003(2) 0.000(2)
C23 0.025(3) 0.030(3) 0.022(3) 0.001(2) -0.006(2) -0.003(2)
C24 0.018(2) 0.024(3) 0.030(3) -0.004(2) 0.002(2) -0.005(2)
C25 0.014(2) 0.014(2) 0.022(2) 0.0025(18) 0.0013(17) -0.0012(17)
C26 0.021(2) 0.026(3) 0.027(3) 0.000(2) 0.002(2) -0.005(2)
C27 0.040(3) 0.029(3) 0.035(3) 0.006(2) -0.003(3) -0.003(3)
C28 0.020(2) 0.026(3) 0.024(2) 0.000(2) 0.004(2) 0.001(2)
C29 0.060(4) 0.033(3) 0.031(3) -0.007(3) 0.010(3) -0.002(3)
C1S 0.096(6) 0.070(5) 0.023(3) 0.009(3) 0.017(3) 0.054(5)

loop_
_atom_type_symbol
_atom_type_description
_atom_type_scat_dispersion_real
_atom_type_scat_dispersion_imag
_atom_type_scat_source
C C 0.0033 0.0016 'International Tables Vol C Tables 4.2.6.8 and 6.1.1.4'
H H 0.0000 0.0000 'International Tables Vol C Tables 4.2.6.8 and 6.1.1.4'
N N 0.0061 0.0033 'International Tables Vol C Tables 4.2.6.8 and 6.1.1.4'
O O 0.0106 0.0060 'International Tables Vol C Tables 4.2.6.8 and 6.1.1.4'
F F 0.0171 0.0103 'International Tables Vol C Tables 4.2.6.8 and 6.1.1.4'
P P 0.1023 0.0942 'International Tables Vol C Tables 4.2.6.8 and 6.1.1.4'
Ni Ni 0.3393 1.1124 'International Tables Vol C Tables 4.2.6.8 and 6.1.1.4'

loop_
_geom_angle_atom_site_label_1
_geom_angle_atom_site_label_2
_geom_angle_atom_site_label_3
_geom_angle
_geom_angle_site_symmetry_1
_geom_angle_site_symmetry_3
_geom_angle_publ_flag
O1 Ni1 N1 93.20(13) . . ?
O1 Ni1 N2 96.44(14) . . ?
N1 Ni1 N2 93.05(16) . . ?
O1 Ni1 O4 86.38(14) . . ?
N1 Ni1 O4 173.78(15) . . ?
N2 Ni1 O4 93.16(16) . . ?
O1 Ni1 O2 162.10(13) . . ?
N1 Ni1 O2 90.38(14) . . ?
N2 Ni1 O2 100.87(15) . . ?
O4 Ni1 O2 88.17(15) . . ?
O1 Ni1 O3 101.32(12) . . ?
N1 Ni1 O3 87.88(14) . . ?
N2 Ni1 O3 162.13(14) . . ?
O4 Ni1 O3 86.12(14) . . ?
O2 Ni1 O3 61.27(13) . . ?
O1 Ni1 C26 131.52(15) . . ?
N1 Ni1 C26 89.62(16) . . ?
N2 Ni1 C26 131.75(16) . . ?
O4 Ni1 C26 86.04(16) . . ?
O2 Ni1 C26 30.90(15) . . ?
O3 Ni1 C26 30.39(14) . . ?
O1 Ni1 Ni2 26.95(9) . . ?
N1 Ni1 Ni2 106.44(11) . . ?
N2 Ni1 Ni2 118.12(11) . . ?
O4 Ni1 Ni2 70.73(11) . . ?
O2 Ni1 Ni2 135.83(10) . . ?
O3 Ni1 Ni2 78.49(9) . . ?
C26 Ni1 Ni2 107.05(12) . . ?
O1 Ni2 N3 93.69(14) . . ?
O1 Ni2 O7 86.73(14) . . ?
N3 Ni2 O7 174.14(15) . . ?
O1 Ni2 N4 96.12(14) . . ?
N3 Ni2 N4 93.48(15) . . ?
O7 Ni2 N4 92.29(16) . . ?
O1 Ni2 O6 163.63(13) . . ?
N3 Ni2 O6 90.90(14) . . ?
O7 Ni2 O6 87.14(14) . . ?
N4 Ni2 O6 99.27(14) . . ?
O1 Ni2 O5 102.88(12) . . ?
N3 Ni2 O5 87.45(14) . . ?
O7 Ni2 O5 86.76(14) . . ?
N4 Ni2 O5 160.88(14) . . ?
O6 Ni2 O5 61.62(13) . . ?
O1 Ni2 C28 133.46(14) . . ?
N3 Ni2 C28 89.29(16) . . ?
O7 Ni2 C28 86.19(15) . . ?
N4 Ni2 C28 130.07(15) . . ?
O6 Ni2 C28 30.80(14) . . ?
O5 Ni2 C28 30.81(14) . . ?
O1 Ni2 Ni1 26.86(9) . . ?
N3 Ni2 Ni1 106.36(11) . . ?
O7 Ni2 Ni1 71.70(12) . . ?
N4 Ni2 Ni1 117.96(11) . . ?
O6 Ni2 Ni1 137.08(9) . . ?
O5 Ni2 Ni1 79.84(9) . . ?
C28 Ni2 Ni1 108.80(12) . . ?
F2 P1 F1 90.5(2) . . ?
F2 P1 F6 90.7(2) . . ?
F1 P1 F6 90.17(17) . . ?
F2 P1 F4 179.1(2) . . ?
F1 P1 F4 90.20(18) . . ?
F6 P1 F4 89.82(18) . . ?
F2 P1 F5 89.88(19) . . ?
F1 P1 F5 89.77(17) . . ?
F6 P1 F5 179.4(2) . . ?
F4 P1 F5 89.63(18) . . ?
F2 P1 F3 89.9(2) . . ?
F1 P1 F3 179.5(2) . . ?
F6 P1 F3 89.90(18) . . ?
F4 P1 F3 89.33(18) . . ?
F5 P1 F3 90.15(17) . . ?
C16 O1 Ni1 116.7(3) . . ?
C16 O1 Ni2 117.1(3) . . ?
Ni1 O1 Ni2 126.19(16) . . ?
C26 O2 Ni1 89.7(3) . . ?
C26 O3 Ni1 89.7(3) . . ?
C28 O5 Ni2 88.8(3) . . ?
C28 O6 Ni2 90.6(3) . . ?
C1 N1 C5 118.5(4) . . ?
C1 N1 Ni1 119.0(3) . . ?
C5 N1 Ni1 122.4(3) . . ?
C7 N2 C9 109.4(4) . . ?
C7 N2 C8 108.2(4) . . ?
C9 N2 C8 108.3(4) . . ?
C7 N2 Ni1 114.6(3) . . ?
C9 N2 Ni1 107.6(3) . . ?
C8 N2 Ni1 108.7(3) . . ?
C25 N3 C21 118.4(4) . . ?
C25 N3 Ni2 119.0(3) . . ?
C21 N3 Ni2 122.3(3) . . ?
C19 N4 C18 109.2(4) . . ?
C19 N4 C17 110.0(4) . . ?
C18 N4 C17 108.3(4) . . ?
C19 N4 Ni2 113.3(3) . . ?
C18 N4 Ni2 108.1(3) . . ?
C17 N4 Ni2 107.9(3) . . ?
N1 C1 C2 122.7(4) . . ?
C3 C2 C1 118.3(4) . . ?
C4 C3 C2 120.0(5) . . ?
C3 C4 C5 119.3(4) . . ?
N1 C5 C4 121.2(4) . . ?
N1 C5 C6 116.8(4) . . ?
C4 C5 C6 122.0(4) . . ?
C5 C6 C7 110.8(4) . . ?
N2 C7 C6 113.1(4) . . ?
N2 C9 C10 113.8(4) . . ?
C11 C10 C16 120.3(5) . . ?
C11 C10 C9 120.1(4) . . ?
C16 C10 C9 119.6(4) . . ?
C12 C11 C10 122.5(5) . . ?
C11 C12 C14 117.5(5) . . ?
C11 C12 C13 122.1(5) . . ?
C14 C12 C13 120.4(5) . . ?
C15 C14 C12 122.0(5) . . ?
C14 C15 C16 120.8(4) . . ?
C14 C15 C17 119.6(4) . . ?
C16 C15 C17 119.6(4) . . ?
O1 C16 C15 122.0(4) . . ?
O1 C16 C10 121.2(4) . . ?
C15 C16 C10 116.8(4) . . ?
N4 C17 C15 114.1(4) . . ?
N4 C19 C20 113.9(4) . . ?
C21 C20 C19 111.8(4) . . ?
N3 C21 C22 121.3(4) . . ?
N3 C21 C20 116.4(4) . . ?
C22 C21 C20 122.3(4) . . ?
C21 C22 C23 120.0(5) . . ?
C22 C23 C24 119.0(5) . . ?
C25 C24 C23 117.8(4) . . ?
N3 C25 C24 123.6(4) . . ?
O3 C26 O2 119.3(5) . . ?
O3 C26 C27 121.5(5) . . ?
O2 C26 C27 119.2(5) . . ?
O3 C26 Ni1 59.9(3) . . ?
O2 C26 Ni1 59.4(3) . . ?
C27 C26 Ni1 178.1(4) . . ?
O6 C28 O5 119.0(5) . . ?
O6 C28 C29 119.7(5) . . ?
O5 C28 C29 121.2(5) . . ?
O6 C28 Ni2 58.6(3) . . ?
O5 C28 Ni2 60.4(3) . . ?
C29 C28 Ni2 177.8(4) . . ?

loop_
_geom_bond_atom_site_label_1
_geom_bond_atom_site_label_2
_geom_bond_distance
_geom_bond_site_symmetry_2
_geom_bond_publ_flag
Ni1 O1 2.040(3) . ?
Ni1 N1 2.059(4) . ?
Ni1 N2 2.086(4) . ?
Ni1 O4 2.089(4) . ?
Ni1 O2 2.135(3) . ?
Ni1 O3 2.145(3) . ?
Ni1 C26 2.479(5) . ?
Ni1 Ni2 3.6445(15) . ?
Ni2 O1 2.047(3) . ?
Ni2 N3 2.061(4) . ?
Ni2 O7 2.075(4) . ?
Ni2 N4 2.090(4) . ?
Ni2 O6 2.115(3) . ?
Ni2 O5 2.155(3) . ?
Ni2 C28 2.477(5) . ?
P1 F2 1.591(4) . ?
P1 F1 1.598(3) . ?
P1 F6 1.600(3) . ?
P1 F4 1.602(3) . ?
P1 F5 1.603(3) . ?
P1 F3 1.604(3) . ?
O1 C16 1.333(5) . ?
O2 C26 1.273(6) . ?
O3 C26 1.254(6) . ?
O5 C28 1.269(6) . ?
O6 C28 1.269(6) . ?
O2WA O3W 1.77(3) . ?
O1S C1S 1.411(7) . ?
N1 C1 1.347(6) . ?
N1 C5 1.351(6) . ?
N2 C7 1.490(6) . ?
N2 C9 1.494(6) . ?
N2 C8 1.495(6) . ?
N3 C25 1.347(6) . ?
N3 C21 1.349(6) . ?
N4 C19 1.484(6) . ?
N4 C18 1.487(6) . ?
N4 C17 1.488(6) . ?
C1 C2 1.384(6) . ?
C2 C3 1.375(7) . ?
C3 C4 1.371(7) . ?
C4 C5 1.394(7) . ?
C5 C6 1.507(6) . ?
C6 C7 1.539(7) . ?
C9 C10 1.508(7) . ?
C10 C11 1.386(7) . ?
C10 C16 1.425(6) . ?
C11 C12 1.381(8) . ?
C12 C14 1.390(7) . ?
C12 C13 1.517(7) . ?
C14 C15 1.387(7) . ?
C15 C16 1.413(6) . ?
C15 C17 1.513(6) . ?
C19 C20 1.523(7) . ?
C20 C21 1.504(7) . ?
C21 C22 1.380(7) . ?
C22 C23 1.386(7) . ?
C23 C24 1.392(7) . ?
C24 C25 1.378(6) . ?
C26 C27 1.501(8) . ?
C28 C29 1.498(8) . ?
